data_1521068
loop_
_publ_author_name
'Grey, I.E.'
'Roth, R.S.'

_publ_section_title
;
 New calcium tantalate polytypes in the system Ca2 Ta2 O7 Sm2 Ti2 O7
;
_journal_name_full 'Journal of Solid State Chemistry'
_journal_page_first 167
_journal_page_last 177
_journal_volume 150
_journal_year 2000
_chemical_formula_sum 'Ca1.89 O7 Sm0.16 Ta1.86 Ti0.1'
_chemical_name_systematic '(Ca1.89 Sm0.11) (Ta1.86 Sm0.05 Ti0.10) O7'
_space_group_IT_number 144
_symmetry_space_group_name_Hall 'P 31'
_symmetry_space_group_name_H-M 'P 31'
_cell_angle_alpha 90
_cell_angle_beta 90
_cell_angle_gamma 120
_cell_formula_units_Z 12
_cell_length_a 7.353
_cell_length_b 7.353
_cell_length_c 30.264
_cell_volume 1417.053
_citation_journal_id_ASTM JSSCBI
_cod_data_source_file Grey_JSSCBI_2000_1780.cif
_cod_data_source_block Ca1.89O7Sm0.16Ta1.86Ti0.1
_cod_database_code 1521068

loop_
_symmetry_equiv_pos_as_xyz
x,y,z
-y,x-y,z+1/3
-x+y,-x,z+2/3

loop_
_atom_site_label
_atom_site_type_symbol
_atom_site_fract_x
_atom_site_fract_y
_atom_site_fract_z
_atom_site_occupancy
_atom_site_U_iso_or_equiv
O2 O-2 0.4593 0.2687 0.8639 1 0.0
Sm3 Sm+3 0.6685 0.1762 -0.003 0.055 0.0
Sm5 Sm+3 0.0132 0.3477 0.9173 0.18 0.0
O10 O-2 0.763 0.5229 0.0331 1 0.0
O26 O-2 0.3813 0.4815 0.76 1 0.0
O6 O-2 0.604 0.1289 0.8064 1 0.0
O22 O-2 0.4519 0.0658 0.9324 1 0.0
Ca2 Ca+2 0.1771 0.6797 -0.0018 0.945 0.0
O3 O-2 0.9525 0.8171 0.9801 1 0.0
Ca5 Ca+2 0.8569 0.0341 0.8364 0.945 0.0
O11 O-2 0.5698 0.8266 0.9691 1 0.0
Ti7 Ti+4 0.6768 0.1755 0.7537 0.055 0.0
O14 O-2 0.8079 0.4463 0.9078 1 0.0
O1 O-2 0.0585 0.8723 0.8602 1 0.0
Ta4 Ta+5 0.5106 0.3436 0.9147 0.946 0.0
Sm8 Sm+3 0.8569 0.5207 0.8327 0.055 0.0
Ca8 Ca+2 0.175 0.6635 0.748 0.945 0.0
Ti3 Ti+4 0.5106 0.3436 0.9147 0.054 0.0
Sm9 Sm+3 0.175 0.6635 0.748 0.055 0.0
O28 O-2 0.0537 0.369 0.8631 1 0.0
Ca4 Ca+2 -0.0036 0.8371 0.9202 0.945 0.0
Ca6 Ca+2 0.3648 0.5207 0.8303 0.945 0.0
Ta6 Ta+5 0.1796 0.1759 0.7507 0.946 0.0
O17 O-2 0.2133 0.2474 0.926 1 0.0
Ta7 Ta+5 0.682 0.6801 0.751 0.946 0.0
O8 O-2 0.2021 0.7251 0.8085 1 0.0
Ta8 Ta+5 0.6768 0.1755 0.7537 0.945 0.0
O15 O-2 0.7807 0.4766 0.7601 1 0.0
Sm6 Sm+3 0.8569 0.0341 0.8364 0.055 0.0
O12 O-2 0.2168 0.1421 0.8044 1 0.0
Ta3 Ta+5 0.5113 0.847 0.9174 0.946 0.0
Sm2 Sm+3 0.1771 0.6797 -0.0018 0.055 0.0
O18 O-2 0.6644 0.6454 0.6983 1 0.0
O16 O-2 0.5763 0.8777 0.743 1 0.0
O5 O-2 0.1588 0.2359 0.6995 1 0.0
O9 O-2 0.9742 0.3267 0.9732 1 0.0
O4 O-2 0.3783 0.5327 0.0207 1 0.0
O13 O-2 0.7032 0.7235 0.8054 1 0.0
O21 O-2 0.9594 0.2377 0.7674 1 0.0
Ti6 Ti+4 0.682 0.6801 0.751 0.054 0.0
O20 O-2 0.5716 0.4293 0.9679 1 0.0
Ca7 Ca+2 0.8569 0.5207 0.8327 0.945 0.0
Sm1 Sm+3 0.1812 0.1813 -0.0036 0.055 0.0
Sm4 Sm+3 -0.0036 0.8371 0.9202 0.055 0.0
O7 O-2 0.4749 0.8867 0.8646 1 0.0
Ta1 Ta+5 0.6676 0.6679 0.001 0.946 0.0
Ca3 Ca+2 0.6685 0.1762 -0.003 0.945 0.0
O23 O-2 0.5677 0.6283 0.9014 1 0.0
Ti4 Ti+4 0.3167 -0.0169 0.8344 0.054 0.0
Ti2 Ti+4 0.5113 0.847 0.9174 0.054 0.0
Ca1 Ca+2 0.1812 0.1813 -0.0036 0.945 0.0
Ti5 Ti+4 0.1796 0.1759 0.7507 0.054 0.0
O25 O-2 0.8109 0.0468 0.9081 1 0.0
Ta2 Ta+5 0.0132 0.3477 0.9173 0.82 0.0
Ti1 Ti+4 0.6676 0.6679 0.001 0.054 0.0
O19 O-2 0.9878 0.8799 0.7422 1 0.0
Ta5 Ta+5 0.3167 -0.0169 0.8344 0.946 0.0
Sm7 Sm+3 0.3648 0.5207 0.8303 0.055 0.0
O24 O-2 0.4024 0.121 0.7368 1 0.0
O27 O-2 0.2166 0.6531 0.9259 1 0.0
